data_4313967
loop_
_publ_author_name
'Marcus Schiefer'
'N. Dastagiri Reddy'
'Hans-J\"urgen Ahn'
'Andreas Stasch'
'Herbert W. Roesky'
'A. Christine Schlicker'
'Hans-Georg Schmidt'
'Mathias Noltemeyer'
'Denis Vidovic'

_publ_section_title
;
 Neutral and Ionic Aluminum, Gallium, and Indium Compounds Carrying Two or
 Three Terminal Ethynyl Groups
;
_journal_name_full 'Inorganic Chemistry'
_journal_page_first 4970
_journal_page_last 4976
_journal_paper_doi 10.1021/ic0342806
_journal_volume 42
_journal_year 2003
_chemical_formula_sum 'C41 H75 Al Li N O5.5 Si4'
_chemical_formula_weight 816.30
_chemical_name_systematic
;
compound 1
;
_space_group_IT_number 2
_symmetry_cell_setting triclinic
_symmetry_space_group_name_Hall '-P 1'
_symmetry_space_group_name_H-M 'P -1'
_atom_sites_solution_hydrogens geom
_atom_sites_solution_primary direct
_atom_sites_solution_secondary difmap
_audit_creation_method SHELXL-97
_cell_angle_alpha 96.41(6)
_cell_angle_beta 94.38(3)
_cell_angle_gamma 107.574(17)
_cell_formula_units_Z 4
_cell_length_a 12.024(4)
_cell_length_b 19.507(8)
_cell_length_c 23.550(15)
_cell_measurement_temperature 200(2)
_cell_volume 5198(4)
_computing_structure_refinement 'SHELXL-97 (Sheldrick, 1997)'
_computing_structure_solution 'SHELXS-97 (Sheldrick, 1990)'
_diffrn_ambient_temperature 200(2)
_diffrn_measured_fraction_theta_full 0.994
_diffrn_measured_fraction_theta_max 0.994
_diffrn_radiation_monochromator graphite
_diffrn_radiation_source 'fine-focus sealed tube'
_diffrn_radiation_type MoK\a
_diffrn_radiation_wavelength 0.71073
_diffrn_reflns_av_R_equivalents 0.1123
_diffrn_reflns_av_sigmaI/netI 0.0355
_diffrn_reflns_limit_h_max 12
_diffrn_reflns_limit_h_min -12
_diffrn_reflns_limit_k_max 20
_diffrn_reflns_limit_k_min -21
_diffrn_reflns_limit_l_max 25
_diffrn_reflns_limit_l_min -15
_diffrn_reflns_number 14045
_diffrn_reflns_theta_full 22.52
_diffrn_reflns_theta_max 22.52
_diffrn_reflns_theta_min 3.50
_exptl_absorpt_coefficient_mu 0.168
_exptl_absorpt_correction_T_max 0.9057
_exptl_absorpt_correction_T_min 0.8632
_exptl_crystal_density_diffrn 1.043
_exptl_crystal_density_method 'not measured'
_exptl_crystal_F_000 1776
_exptl_crystal_size_max 0.90
_exptl_crystal_size_mid 0.70
_exptl_crystal_size_min 0.60
_refine_diff_density_max 0.837
_refine_diff_density_min -0.676
_refine_diff_density_rms 0.059
_refine_ls_extinction_method none
_refine_ls_goodness_of_fit_ref 1.022
_refine_ls_hydrogen_treatment mixed
_refine_ls_matrix_type full
_refine_ls_number_parameters 1013
_refine_ls_number_reflns 13532
_refine_ls_number_restraints 1397
_refine_ls_restrained_S_all 1.023
_refine_ls_R_factor_all 0.0924
_refine_ls_R_factor_gt 0.0695
_refine_ls_shift/su_max 1.489
_refine_ls_shift/su_mean 0.031
_refine_ls_structure_factor_coef Fsqd
_refine_ls_weighting_details 'calc w=1/[\s^2^(Fo^2^)+(0.1000P)^2^+8.6000P] where P=(Fo^2^+2Fc^2^)/3'
_refine_ls_weighting_scheme calc
_refine_ls_wR_factor_gt 0.1795
_refine_ls_wR_factor_ref 0.2013
_reflns_number_gt 10315
_reflns_number_total 13532
_reflns_threshold_expression 2sigma(I)
_cod_data_source_file ic0342806_01.cif
_cod_data_source_block r1024
_cod_original_formula_sum 'C41 H75 Al Li N O5.50 Si4'
_cod_database_code 4313967

loop_
_symmetry_equiv_pos_as_xyz
'x, y, z'
'-x, -y, -z'

loop_
_atom_site_label
_atom_site_type_symbol
_atom_site_fract_x
_atom_site_fract_y
_atom_site_fract_z
_atom_site_U_iso_or_equiv
_atom_site_adp_type
_atom_site_occupancy
_atom_site_symmetry_multiplicity
_atom_site_calc_flag
_atom_site_refinement_flags
_atom_site_disorder_assembly
_atom_site_disorder_group
Al1 Al 0.79564(10) 0.15827(6) 0.15104(5) 0.0313(3) Uani 1 1 d U . .
Si1 Si 0.94404(10) 0.07347(7) 0.08793(5) 0.0432(3) Uani 1 1 d U . .
N1 N 0.9239(3) 0.12610(17) 0.14732(13) 0.0335(7) Uani 1 1 d U . .
Li1 Li 0.5939(6) 0.1257(4) 0.2185(3) 0.0506(15) Uani 1 1 d U . .
Al1' Al 1.14581(10) 0.34181(6) 0.70586(5) 0.0331(3) Uani 1 1 d U . .
N1' N 1.0144(3) 0.37094(17) 0.70554(13) 0.0340(7) Uani 1 1 d U . .
Si1' Si 1.00164(11) 0.44292(7) 0.75053(5) 0.0451(3) Uani 1 1 d U . .
Li1' Li 1.3906(6) 0.3882(4) 0.7567(3) 0.0515(15) Uani 1 1 d U . .
Si2 Si 0.44626(11) -0.06563(7) 0.10176(6) 0.0481(3) Uani 1 1 d U . .
Si2' Si 1.21311(17) 0.30301(10) 0.90819(6) 0.0752(5) Uani 1 1 d U . .
C3 C 0.6481(4) 0.0758(2) 0.13436(17) 0.0380(9) Uani 1 1 d U . .
Si3 Si 0.79576(14) 0.34571(8) 0.02384(6) 0.0606(4) Uani 1 1 d U . .
C1' C 1.1120(4) 0.2500(2) 0.65561(18) 0.0408(10) Uani 1 1 d U . .
Si3' Si 1.48133(11) 0.51252(7) 0.62838(6) 0.0484(3) Uani 1 1 d U . .
C3' C 1.2030(4) 0.3342(2) 0.78521(18) 0.0400(9) Uani 1 1 d U . .
C2 C 0.7973(4) 0.2221(3) 0.28140(19) 0.0469(10) Uani 1 1 d U . .
C1 C 0.7914(3) 0.1981(2) 0.23128(18) 0.0395(9) Uani 1 1 d U . .
C2' C 1.0853(4) 0.1945(2) 0.62239(19) 0.0446(10) Uani 1 1 d U . .
C4 C 0.5609(4) 0.0228(2) 0.12452(18) 0.0435(10) Uani 1 1 d U . .
Si4 Si 0.83590(14) 0.26286(9) 0.35711(6) 0.0630(4) Uani 1 1 d U . .
O24' O 1.4490(3) 0.30922(18) 0.73627(14) 0.0587(8) Uani 1 1 d U . .
Si4' Si 1.03383(12) 0.11173(7) 0.57078(5) 0.0480(3) Uani 1 1 d U . .
C4' C 1.2202(4) 0.3248(2) 0.83432(19) 0.0468(11) Uani 1 1 d U . .
C5 C 0.7886(3) 0.2304(2) 0.10118(18) 0.0380(9) Uani 1 1 d U . .
C5' C 1.2857(4) 0.4099(2) 0.68103(18) 0.0404(9) Uani 1 1 d U . .
C6' C 1.3707(4) 0.4488(2) 0.66328(18) 0.0431(10) Uani 1 1 d U . .
C6 C 0.7892(4) 0.2759(2) 0.07043(19) 0.0446(10) Uani 1 1 d U . .
C11 C 1.0169(3) 0.1525(2) 0.19399(17) 0.0359(9) Uani 1 1 d U . .
C11' C 0.9142(3) 0.3239(2) 0.66782(17) 0.0342(9) Uani 1 1 d U . .
C12 C 1.1001(4) 0.2215(2) 0.19651(19) 0.0431(10) Uani 1 1 d U . .
C12' C 0.8404(3) 0.2606(2) 0.68487(18) 0.0395(9) Uani 1 1 d U . .
C13 C 1.1922(4) 0.2443(3) 0.2410(2) 0.0571(12) Uani 1 1 d U . .
H13A H 1.2492 0.2907 0.2428 0.069 Uiso 1 1 calc R . .
C13' C 0.7481(4) 0.2147(3) 0.6459(2) 0.0516(11) Uani 1 1 d U . .
H13B H 0.6979 0.1720 0.6573 0.062 Uiso 1 1 calc R . .
C14 C 1.2024(5) 0.2015(3) 0.2819(2) 0.0663(14) Uani 1 1 d U . .
H14A H 1.2672 0.2177 0.3112 0.080 Uiso 1 1 calc R . .
C14' C 0.7282(4) 0.2299(3) 0.5913(2) 0.0606(13) Uani 1 1 d U . .
H14B H 0.6655 0.1977 0.5650 0.073 Uiso 1 1 calc R . .
C15 C 1.1198(5) 0.1358(3) 0.2808(2) 0.0619(13) Uani 1 1 d U . .
H15A H 1.1264 0.1072 0.3102 0.074 Uiso 1 1 calc R . .
C15' C 0.7996(4) 0.2919(3) 0.5752(2) 0.0548(12) Uani 1 1 d U . .
H15B H 0.7850 0.3026 0.5375 0.066 Uiso 1 1 calc R . .
C16 C 1.0252(4) 0.1095(2) 0.23717(18) 0.0456(10) Uani 1 1 d U . .
C16' C 0.8920(4) 0.3394(2) 0.61212(18) 0.0418(10) Uani 1 1 d U . .
C17 C 1.0970(4) 0.0696(3) 0.0931(2) 0.0701(15) Uani 1 1 d U . .
H17A H 1.1516 0.1180 0.0918 0.105 Uiso 1 1 calc R . .
H17B H 1.1048 0.0356 0.0609 0.105 Uiso 1 1 calc R . .
H17C H 1.1153 0.0530 0.1295 0.105 Uiso 1 1 calc R . .
C17' C 0.8795(6) 0.4734(3) 0.7211(3) 0.0853(19) Uani 1 1 d U . .
H17D H 0.8999 0.4948 0.6861 0.128 Uiso 1 1 calc R . .
H17E H 0.8664 0.5097 0.7498 0.128 Uiso 1 1 calc R . .
H17F H 0.8079 0.4316 0.7120 0.128 Uiso 1 1 calc R . .
C18 C 0.8421(5) -0.0215(3) 0.0784(3) 0.0812(18) Uani 1 1 d U . .
H18A H 0.8474 -0.0421 0.1142 0.122 Uiso 1 1 calc R . .
H18B H 0.8640 -0.0509 0.0473 0.122 Uiso 1 1 calc R . .
H18C H 0.7615 -0.0214 0.0687 0.122 Uiso 1 1 calc R . .
C18' C 0.9709(6) 0.4231(3) 0.8242(2) 0.0851(18) Uani 1 1 d U . .
H18D H 1.0350 0.4088 0.8423 0.128 Uiso 1 1 calc R . .
H18E H 0.8969 0.3834 0.8219 0.128 Uiso 1 1 calc R . .
H18F H 0.9646 0.4666 0.8471 0.128 Uiso 1 1 calc R . .
C19' C 1.1423(5) 0.5175(3) 0.7610(3) 0.0874(19) Uani 1 1 d U . .
H19A H 1.2035 0.5017 0.7803 0.131 Uiso 1 1 calc R . .
H19B H 1.1337 0.5598 0.7848 0.131 Uiso 1 1 calc R . .
H19C H 1.1644 0.5307 0.7236 0.131 Uiso 1 1 calc R . .
C19 C 0.9150(6) 0.1124(3) 0.0224(2) 0.0776(17) Uani 1 1 d U . .
H19D H 0.9659 0.1629 0.0260 0.116 Uiso 1 1 calc R . .
H19E H 0.8326 0.1109 0.0177 0.116 Uiso 1 1 calc R . .
H19F H 0.9311 0.0840 -0.0112 0.116 Uiso 1 1 calc R . .
C21 C 0.4907(5) -0.1327(3) 0.1400(2) 0.0671(14) Uani 1 1 d U . .
H21A H 0.5695 -0.1323 0.1315 0.101 Uiso 1 1 calc R . .
H21B H 0.4348 -0.1812 0.1272 0.101 Uiso 1 1 calc R . .
H21C H 0.4915 -0.1201 0.1815 0.101 Uiso 1 1 calc R . .
C21' C 1.3306(12) 0.2671(9) 0.9294(4) 0.230(7) Uani 1 1 d U . .
H21D H 1.4066 0.3049 0.9308 0.345 Uiso 1 1 calc R . .
H21E H 1.3275 0.2254 0.9013 0.345 Uiso 1 1 calc R . .
H21F H 1.3212 0.2518 0.9674 0.345 Uiso 1 1 calc R . .
C22 C 0.4436(6) -0.0912(3) 0.0237(2) 0.0807(18) Uani 1 1 d U . .
H22A H 0.5224 -0.0902 0.0151 0.121 Uiso 1 1 calc R . .
H22B H 0.4183 -0.0567 0.0029 0.121 Uiso 1 1 calc R . .
H22C H 0.3887 -0.1402 0.0117 0.121 Uiso 1 1 calc R . .
C22' C 1.2249(9) 0.3851(5) 0.9562(3) 0.140(3) Uani 1 1 d U . .
H22D H 1.2984 0.4227 0.9526 0.211 Uiso 1 1 calc R . .
H22E H 1.2242 0.3747 0.9959 0.211 Uiso 1 1 calc R . .
H22F H 1.1583 0.4022 0.9459 0.211 Uiso 1 1 calc R . .
C23 C 0.3026(4) -0.0597(3) 0.1211(3) 0.0760(16) Uani 1 1 d U . .
H23A H 0.2787 -0.0258 0.0989 0.114 Uiso 1 1 calc R . .
H23B H 0.3095 -0.0423 0.1623 0.114 Uiso 1 1 calc R . .
H23C H 0.2435 -0.1078 0.1122 0.114 Uiso 1 1 calc R . .
C23' C 1.0661(10) 0.2367(6) 0.9078(4) 0.192(5) Uani 1 1 d U . .
H23D H 1.0628 0.1902 0.8859 0.289 Uiso 1 1 calc R . .
H23E H 1.0064 0.2549 0.8900 0.289 Uiso 1 1 calc R . .
H23F H 1.0512 0.2297 0.9475 0.289 Uiso 1 1 calc R . .
O24 O 0.5067(3) 0.18795(17) 0.19855(14) 0.0565(8) Uani 1 1 d U . .
C25 C 0.5359(5) 0.2614(3) 0.2258(2) 0.0620(13) Uani 1 1 d U . .
H25A H 0.5962 0.2701 0.2592 0.074 Uiso 1 1 calc R . .
H25B H 0.4654 0.2702 0.2400 0.074 Uiso 1 1 calc R . .
C26 C 0.5817(4) 0.3120(3) 0.1840(3) 0.0680(14) Uani 1 1 d U . .
H26A H 0.6022 0.3627 0.2032 0.082 Uiso 1 1 calc R . .
H26B H 0.6540 0.3043 0.1711 0.082 Uiso 1 1 calc R . .
C26' C 1.3503(5) 0.1834(3) 0.7377(3) 0.0768(16) Uani 1 1 d U . .
H26C H 1.3371 0.1442 0.7622 0.092 Uiso 1 1 calc R . .
H26D H 1.2736 0.1899 0.7263 0.092 Uiso 1 1 calc R . .
O27' O 1.3990(4) 0.1636(2) 0.6882(2) 0.0851(12) Uani 1 1 d U . .
C27' C 1.4301(5) 0.2511(3) 0.7702(2) 0.0638(13) Uani 1 1 d U . .
H27A H 1.3962 0.2639 0.8054 0.077 Uiso 1 1 calc R . .
H27B H 1.5062 0.2441 0.7821 0.077 Uiso 1 1 calc R . .
O27 O 0.4972(3) 0.3006(2) 0.13584(19) 0.0796(11) Uani 1 1 d U . .
C28 C 0.4684(5) 0.2281(4) 0.1086(3) 0.0766(15) Uani 1 1 d U . .
H28A H 0.5393 0.2198 0.0943 0.092 Uiso 1 1 calc R . .
H28B H 0.4086 0.2198 0.0751 0.092 Uiso 1 1 calc R . .
C28' C 1.4948(5) 0.2897(3) 0.6841(2) 0.0644(13) Uani 1 1 d U . .
H28C H 1.5742 0.2859 0.6937 0.077 Uiso 1 1 calc R . .
H28D H 1.5017 0.3280 0.6591 0.077 Uiso 1 1 calc R . .
C29 C 0.4222(4) 0.1757(3) 0.1492(2) 0.0646(13) Uani 1 1 d U . .
H29A H 0.3483 0.1816 0.1615 0.077 Uiso 1 1 calc R . .
H29B H 0.4046 0.1253 0.1296 0.077 Uiso 1 1 calc R . .
C29' C 1.4164(5) 0.2195(3) 0.6530(3) 0.0762(15) Uani 1 1 d U . .
H29C H 1.3396 0.2249 0.6401 0.091 Uiso 1 1 calc R . .
H29D H 1.4511 0.2057 0.6184 0.091 Uiso 1 1 calc R . .
C31 C 0.9481(9) 0.4091(5) 0.0328(5) 0.186(5) Uani 1 1 d U . .
H31A H 0.9583 0.4385 0.0013 0.279 Uiso 1 1 calc R . .
H31B H 1.0036 0.3812 0.0321 0.279 Uiso 1 1 calc R . .
H31C H 0.9628 0.4409 0.0696 0.279 Uiso 1 1 calc R . .
C31' C 1.4050(5) 0.5220(3) 0.5602(2) 0.0727(15) Uani 1 1 d U . .
H31D H 1.3753 0.4747 0.5359 0.109 Uiso 1 1 calc R . .
H31E H 1.4600 0.5565 0.5402 0.109 Uiso 1 1 calc R . .
H31F H 1.3392 0.5400 0.5683 0.109 Uiso 1 1 calc R . .
C32 C 0.7649(12) 0.3050(4) -0.0502(3) 0.181(5) Uani 1 1 d U . .
H32A H 0.7667 0.3426 -0.0748 0.271 Uiso 1 1 calc R . .
H32B H 0.6870 0.2684 -0.0565 0.271 Uiso 1 1 calc R . .
H32C H 0.8243 0.2818 -0.0597 0.271 Uiso 1 1 calc R . .
C32' C 1.6040(5) 0.4768(4) 0.6144(3) 0.0842(18) Uani 1 1 d U . .
H32D H 1.5727 0.4273 0.5935 0.126 Uiso 1 1 calc R . .
H32E H 1.6478 0.4760 0.6510 0.126 Uiso 1 1 calc R . .
H32F H 1.6564 0.5080 0.5912 0.126 Uiso 1 1 calc R . .
C33 C 0.7024(12) 0.3987(7) 0.0454(5) 0.223(7) Uani 1 1 d U . .
H33A H 0.6203 0.3676 0.0395 0.334 Uiso 1 1 calc R . .
H33B H 0.7118 0.4383 0.0222 0.334 Uiso 1 1 calc R . .
H33C H 0.7243 0.4189 0.0861 0.334 Uiso 1 1 calc R . .
C33' C 1.5340(6) 0.6007(3) 0.6766(3) 0.095(2) Uani 1 1 d U . .
H33D H 1.5722 0.5943 0.7131 0.142 Uiso 1 1 calc R . .
H33E H 1.4672 0.6179 0.6841 0.142 Uiso 1 1 calc R . .
H33F H 1.5905 0.6364 0.6582 0.142 Uiso 1 1 calc R . .
C41 C 0.9965(6) 0.2909(6) 0.3702(3) 0.157(4) Uani 1 1 d U . .
H41A H 1.0302 0.3290 0.3469 0.236 Uiso 1 1 calc R . .
H41B H 1.0235 0.2491 0.3598 0.236 Uiso 1 1 calc R . .
H41C H 1.0217 0.3098 0.4111 0.236 Uiso 1 1 calc R . .
C41' C 1.1587(5) 0.0758(3) 0.5617(3) 0.0723(15) Uani 1 1 d U . .
H41D H 1.2228 0.1124 0.5483 0.108 Uiso 1 1 calc R . .
H41E H 1.1331 0.0317 0.5334 0.108 Uiso 1 1 calc R . .
H41F H 1.1861 0.0644 0.5987 0.108 Uiso 1 1 calc R . .
C42 C 0.7795(8) 0.3394(4) 0.3709(3) 0.120(3) Uani 1 1 d U . .
H42A H 0.8072 0.3738 0.3438 0.179 Uiso 1 1 calc R . .
H42B H 0.8075 0.3638 0.4104 0.179 Uiso 1 1 calc R . .
H42C H 0.6934 0.3217 0.3659 0.179 Uiso 1 1 calc R . .
C42' C 0.9790(6) 0.1361(3) 0.5027(2) 0.0818(18) Uani 1 1 d U . .
H42D H 0.9097 0.1515 0.5084 0.123 Uiso 1 1 calc R . .
H42E H 0.9577 0.0938 0.4727 0.123 Uiso 1 1 calc R . .
H42F H 1.0405 0.1759 0.4909 0.123 Uiso 1 1 calc R . .
C43' C 0.9114(5) 0.0449(3) 0.5982(2) 0.0630(13) Uani 1 1 d U . .
H43A H 0.8478 0.0658 0.6041 0.095 Uiso 1 1 calc R . .
H43B H 0.9399 0.0331 0.6348 0.095 Uiso 1 1 calc R . .
H43C H 0.8820 0.0006 0.5702 0.095 Uiso 1 1 calc R . .
C43 C 0.7679(8) 0.1941(4) 0.4030(3) 0.121(3) Uani 1 1 d U . .
H43D H 0.7864 0.1493 0.3916 0.181 Uiso 1 1 calc R . .
H43E H 0.6825 0.1840 0.3982 0.181 Uiso 1 1 calc R . .
H43F H 0.7987 0.2126 0.4433 0.181 Uiso 1 1 calc R . .
O44' O 1.5051(3) 0.4592(2) 0.81055(16) 0.0763(11) Uani 1 1 d U . .
O44 O 0.5130(3) 0.0700(2) 0.27256(17) 0.0779(11) Uani 1 1 d U . .
C45 C 0.4077(9) 0.0771(6) 0.2943(5) 0.169(4) Uani 1 1 d U . .
H45A H 0.4222 0.1295 0.3071 0.202 Uiso 1 1 calc R . .
H45B H 0.3454 0.0626 0.2613 0.202 Uiso 1 1 calc R . .
C45' C 1.6268(6) 0.4681(5) 0.8144(3) 0.130(3) Uani 1 1 d U . .
H45B H 1.6680 0.5141 0.8006 0.156 Uiso 1 1 calc R . .
H45C H 1.6396 0.4278 0.7890 0.156 Uiso 1 1 calc R . .
C46 C 0.3663(7) 0.0446(4) 0.3336(4) 0.128(3) Uani 1 1 d U . .
H46A H 0.2800 0.0335 0.3267 0.154 Uiso 1 1 calc R . .
H46B H 0.3930 0.0796 0.3695 0.154 Uiso 1 1 calc R . .
C46' C 1.6758(7) 0.4692(5) 0.8713(4) 0.121(3) Uani 1 1 d U . .
H46C H 1.6405 0.4212 0.8835 0.145 Uiso 1 1 calc R . .
H46D H 1.7612 0.4773 0.8716 0.145 Uiso 1 1 calc R . .
O47' O 1.6589(5) 0.5205(4) 0.9090(2) 0.141(2) Uani 1 1 d U . .
O47 O 0.3865(4) -0.0190(2) 0.34545(18) 0.0828(12) Uani 1 1 d U . .
C48 C 0.4868(9) -0.0254(5) 0.3246(5) 0.167(4) Uani 1 1 d U . .
H48A H 0.5473 -0.0122 0.3584 0.200 Uiso 1 1 calc R . .
H48B H 0.4708 -0.0779 0.3119 0.200 Uiso 1 1 calc R . .
C48' C 1.5426(8) 0.5130(8) 0.9065(4) 0.190(5) Uani 1 1 d U . .
H48B H 1.5324 0.5537 0.9325 0.228 Uiso 1 1 calc R . .
H48C H 1.5019 0.4674 0.9210 0.228 Uiso 1 1 calc R . .
C49 C 0.5361(8) 0.0058(4) 0.2859(4) 0.124(3) Uani 1 1 d U . .
H49A H 0.5150 -0.0296 0.2502 0.149 Uiso 1 1 calc R . .
H49B H 0.6219 0.0182 0.2962 0.149 Uiso 1 1 calc R . .
C49' C 1.4875(7) 0.5119(4) 0.8503(4) 0.137(3) Uani 1 1 d U . .
H49B H 1.4022 0.5023 0.8516 0.164 Uiso 1 1 calc R . .
H49C H 1.5197 0.5600 0.8377 0.164 Uiso 1 1 calc R . .
C121 C 1.0915(4) 0.2724(2) 0.1536(2) 0.0493(11) Uani 1 1 d U . .
H12A H 1.0197 0.2473 0.1258 0.059 Uiso 1 1 calc R . .
C122 C 1.1964(5) 0.2900(3) 0.1191(3) 0.0761(16) Uani 1 1 d U . .
H12B H 1.2012 0.2450 0.0979 0.114 Uiso 1 1 calc R . .
H12C H 1.2686 0.3133 0.1454 0.114 Uiso 1 1 calc R . .
H12D H 1.1868 0.3229 0.0920 0.114 Uiso 1 1 calc R . .
C123 C 1.0755(5) 0.3416(3) 0.1835(3) 0.0763(16) Uani 1 1 d U . .
H12E H 1.0069 0.3290 0.2048 0.114 Uiso 1 1 calc R . .
H12F H 1.0636 0.3721 0.1547 0.114 Uiso 1 1 calc R . .
H12G H 1.1457 0.3683 0.2103 0.114 Uiso 1 1 calc R . .
C161 C 0.9339(5) 0.0370(3) 0.2390(2) 0.0590(12) Uani 1 1 d U . .
H16A H 0.8718 0.0287 0.2059 0.071 Uiso 1 1 calc R . .
C162 C 0.8746(5) 0.0365(3) 0.2941(3) 0.0773(16) Uani 1 1 d U . .
H16B H 0.8363 0.0743 0.2967 0.116 Uiso 1 1 calc R . .
H16C H 0.9338 0.0459 0.3275 0.116 Uiso 1 1 calc R . .
H16D H 0.8158 -0.0110 0.2936 0.116 Uiso 1 1 calc R . .
C163 C 0.9853(6) -0.0255(3) 0.2321(3) 0.0796(17) Uani 1 1 d U . .
H16E H 1.0166 -0.0277 0.1949 0.119 Uiso 1 1 calc R . .
H16F H 0.9237 -0.0713 0.2337 0.119 Uiso 1 1 calc R . .
H16G H 1.0486 -0.0178 0.2632 0.119 Uiso 1 1 calc R . .
C521 C 0.8598(4) 0.2404(2) 0.74447(19) 0.0430(10) Uani 1 1 d U . .
H52A H 0.9306 0.2784 0.7660 0.052 Uiso 1 1 calc R . .
C522 C 0.8821(5) 0.1670(3) 0.7417(2) 0.0622(13) Uani 1 1 d U . .
H52B H 0.9510 0.1686 0.7215 0.093 Uiso 1 1 calc R . .
H52C H 0.8134 0.1288 0.7211 0.093 Uiso 1 1 calc R . .
H52D H 0.8964 0.1564 0.7809 0.093 Uiso 1 1 calc R . .
C523 C 0.7548(4) 0.2390(3) 0.7775(2) 0.0606(13) Uani 1 1 d U . .
H52E H 0.7400 0.2858 0.7785 0.091 Uiso 1 1 calc R . .
H52F H 0.7718 0.2301 0.8169 0.091 Uiso 1 1 calc R . .
H52G H 0.6853 0.2002 0.7583 0.091 Uiso 1 1 calc R . .
C561 C 0.9727(4) 0.4048(3) 0.58974(19) 0.0530(12) Uani 1 1 d U . .
H56A H 1.0234 0.4378 0.6237 0.064 Uiso 1 1 calc R . .
C562 C 0.9063(5) 0.4481(3) 0.5597(2) 0.0773(16) Uani 1 1 d U . .
H56B H 0.8500 0.4591 0.5843 0.116 Uiso 1 1 calc R . .
H56C H 0.8641 0.4196 0.5232 0.116 Uiso 1 1 calc R . .
H56D H 0.9620 0.4935 0.5521 0.116 Uiso 1 1 calc R . .
C563 C 1.0537(5) 0.3809(3) 0.5504(2) 0.0720(15) Uani 1 1 d U . .
H56E H 1.0968 0.3541 0.5710 0.108 Uiso 1 1 calc R . .
H56F H 1.1095 0.4238 0.5391 0.108 Uiso 1 1 calc R . .
H56G H 1.0067 0.3496 0.5160 0.108 Uiso 1 1 calc R . .
O61 O 0.4290(16) 0.0465(9) 0.4974(9) 0.150(6) Uani 0.50 1 d PDU A -1
C63 C 0.5362(9) 0.0652(6) 0.4722(5) 0.029(3) Uiso 0.50 1 d PDU A -1
H63A H 0.5222 0.0455 0.4308 0.035 Uiso 0.50 1 calc PR A -1
H63B H 0.5712 0.1187 0.4762 0.035 Uiso 0.50 1 calc PR A -1
C62 C 0.6007(17) 0.0393(11) 0.4975(11) 0.161(9) Uani 0.50 1 d PDU A -1
H62A H 0.6008 0.0520 0.5394 0.193 Uiso 0.50 1 calc PR A -1
H62B H 0.6816 0.0611 0.4881 0.193 Uiso 0.50 1 calc PR A -1
O61A O 0.5678(14) -0.0408(10) 0.4835(11) 0.160(8) Uani 0.50 1 d PDU A -1
C63A C 0.4658(9) -0.0715(6) 0.5107(5) 0.033(3) Uiso 0.50 1 d PDU A -1
H63C H 0.4852 -0.0623 0.5530 0.039 Uiso 0.50 1 calc PR A -1
H63D H 0.4348 -0.1247 0.4985 0.039 Uiso 0.50 1 calc PR A -1
C62A C 0.3789(11) -0.0371(8) 0.4932(9) 0.071(5) Uani 0.50 1 d PDU A -1
H62C H 0.3144 -0.0492 0.5178 0.085 Uiso 0.50 1 calc PR A -1
H62D H 0.3450 -0.0576 0.4530 0.085 Uiso 0.50 1 calc PR A -1
O51 O 0.4871(7) 0.2624(7) 0.4864(5) 0.246(4) Uani 1 1 d DU B 2
C52 C 0.3940(13) 0.2449(8) 0.5236(5) 0.205(5) Uani 1 1 d DU B 2
H52H H 0.3309 0.1989 0.5086 0.246 Uiso 1 1 calc R B 2
H52I H 0.4238 0.2441 0.5638 0.246 Uiso 1 1 calc R B 2
C53 C 0.3631(17) 0.3020(7) 0.5173(5) 0.245(6) Uani 1 1 d DU B 2
H53A H 0.4305 0.3436 0.5114 0.294 Uiso 1 1 calc R B 2
H53B H 0.3246 0.3163 0.5503 0.294 Uiso 1 1 calc R B 2
O54 O 0.2789(7) 0.2728(7) 0.4643(5) 0.263(5) Uani 1 1 d DU B 2
C55 C 0.3640(10) 0.2992(7) 0.4280(5) 0.178(4) Uani 1 1 d DU B 2
H55A H 0.4251 0.3450 0.4452 0.213 Uiso 1 1 calc R B 2
H55B H 0.3306 0.3035 0.3893 0.213 Uiso 1 1 calc R B 2
C56 C 0.4040(14) 0.2325(7) 0.4292(4) 0.221(5) Uani 1 1 d DU B 2
H56H H 0.4464 0.2239 0.3961 0.265 Uiso 1 1 calc R B 2
H56I H 0.3388 0.1881 0.4321 0.265 Uiso 1 1 calc R B 2

loop_
_atom_site_aniso_label
_atom_site_aniso_U_11
_atom_site_aniso_U_22
_atom_site_aniso_U_33
_atom_site_aniso_U_23
_atom_site_aniso_U_13
_atom_site_aniso_U_12
Al1 0.0279(6) 0.0337(6) 0.0324(6) 0.0030(5) 0.0032(5) 0.0106(5)
Si1 0.0394(7) 0.0459(7) 0.0440(7) -0.0059(5) 0.0040(5) 0.0173(6)
N1 0.0281(17) 0.0340(18) 0.0380(18) 0.0021(14) 0.0036(14) 0.0105(14)
Li1 0.044(3) 0.056(4) 0.054(4) 0.011(3) 0.018(3) 0.017(3)
Al1' 0.0279(6) 0.0360(7) 0.0355(7) 0.0032(5) 0.0064(5) 0.0100(5)
N1' 0.0276(17) 0.0352(18) 0.0385(18) 0.0022(14) 0.0068(14) 0.0090(14)
Si1' 0.0426(7) 0.0427(7) 0.0503(7) -0.0053(6) 0.0058(6) 0.0179(6)
Li1' 0.038(3) 0.055(4) 0.060(4) 0.007(3) -0.001(3) 0.014(3)
Si2 0.0430(7) 0.0409(7) 0.0526(8) 0.0132(6) -0.0036(6) 0.0015(6)
Si2' 0.1052(13) 0.0935(12) 0.0435(8) 0.0274(8) 0.0216(8) 0.0464(10)
C3 0.036(2) 0.041(2) 0.038(2) 0.0063(17) 0.0023(18) 0.0134(18)
Si3 0.0870(11) 0.0494(8) 0.0540(8) 0.0206(7) 0.0185(8) 0.0268(8)
C1' 0.032(2) 0.048(2) 0.046(2) 0.005(2) 0.0083(19) 0.0162(19)
Si3' 0.0428(7) 0.0485(8) 0.0514(8) 0.0099(6) 0.0167(6) 0.0067(6)
C3' 0.038(2) 0.042(2) 0.041(2) 0.0071(19) 0.0071(18) 0.0139(19)
C2 0.042(2) 0.063(3) 0.042(2) 0.004(2) 0.0049(19) 0.026(2)
C1 0.033(2) 0.047(2) 0.040(2) 0.0027(18) 0.0032(18) 0.0161(18)
C2' 0.036(2) 0.049(3) 0.050(3) 0.001(2) 0.006(2) 0.017(2)
C4 0.038(2) 0.045(2) 0.047(2) 0.0099(19) 0.0020(19) 0.0104(19)
Si4 0.0684(10) 0.0888(11) 0.0369(7) -0.0096(7) -0.0011(6) 0.0406(8)
O24' 0.066(2) 0.062(2) 0.061(2) 0.0164(16) 0.0151(17) 0.0356(17)
Si4' 0.0519(8) 0.0418(7) 0.0442(7) -0.0019(6) 0.0057(6) 0.0083(6)
C4' 0.045(3) 0.055(3) 0.045(3) 0.009(2) 0.010(2) 0.020(2)
C5 0.031(2) 0.041(2) 0.044(2) 0.0075(19) 0.0065(18) 0.0137(19)
C5' 0.034(2) 0.046(2) 0.044(2) 0.0077(19) 0.0078(18) 0.0139(18)
C6' 0.038(2) 0.047(2) 0.046(2) 0.0071(19) 0.0098(19) 0.0148(19)
C6 0.042(3) 0.047(3) 0.049(3) 0.009(2) 0.009(2) 0.019(2)
C11 0.030(2) 0.041(2) 0.040(2) -0.0031(18) 0.0017(17) 0.0203(18)
C11' 0.028(2) 0.038(2) 0.039(2) 0.0017(17) 0.0063(17) 0.0154(17)
C12 0.030(2) 0.047(2) 0.051(3) -0.0050(19) 0.0021(19) 0.0154(19)
C12' 0.030(2) 0.041(2) 0.050(2) 0.0049(19) 0.0092(18) 0.0134(18)
C13 0.034(3) 0.062(3) 0.066(3) -0.012(2) -0.003(2) 0.011(2)
C13' 0.038(3) 0.047(3) 0.063(3) 0.002(2) 0.005(2) 0.006(2)
C14 0.047(3) 0.089(4) 0.057(3) -0.008(3) -0.017(2) 0.023(3)
C14' 0.045(3) 0.065(3) 0.060(3) -0.007(2) -0.012(2) 0.009(2)
C15 0.060(3) 0.088(4) 0.048(3) 0.013(3) -0.001(2) 0.040(3)
C15' 0.050(3) 0.070(3) 0.042(3) 0.004(2) -0.004(2) 0.018(2)
C16 0.046(3) 0.056(3) 0.043(2) 0.003(2) 0.0018(19) 0.030(2)
C16' 0.039(2) 0.050(3) 0.041(2) 0.0072(19) 0.0075(19) 0.021(2)
C17 0.055(3) 0.087(4) 0.073(4) -0.020(3) 0.005(3) 0.040(3)
C17' 0.089(4) 0.090(4) 0.090(4) -0.021(3) -0.008(3) 0.066(4)
C18 0.077(4) 0.061(3) 0.088(4) -0.027(3) 0.020(3) 0.008(3)
C18' 0.119(5) 0.086(4) 0.058(3) -0.007(3) 0.025(3) 0.047(4)
C19' 0.072(4) 0.054(3) 0.117(5) -0.028(3) 0.018(3) 0.003(3)
C19 0.108(5) 0.097(4) 0.040(3) -0.005(3) 0.005(3) 0.056(4)
C21 0.071(4) 0.050(3) 0.079(4) 0.021(3) 0.003(3) 0.015(3)
C21' 0.310(12) 0.425(18) 0.119(7) 0.152(10) 0.089(8) 0.302(14)
C22 0.094(4) 0.060(3) 0.059(3) 0.005(3) -0.009(3) -0.014(3)
C22' 0.222(10) 0.143(6) 0.056(4) -0.003(4) 0.040(5) 0.056(6)
C23 0.043(3) 0.080(4) 0.097(4) 0.019(3) -0.003(3) 0.009(3)
C23' 0.214(8) 0.177(9) 0.132(8) 0.066(6) 0.070(7) -0.047(7)
O24 0.0496(19) 0.0517(19) 0.070(2) 0.0052(16) 0.0002(16) 0.0211(15)
C25 0.053(3) 0.062(3) 0.073(3) -0.007(2) 0.004(3) 0.028(3)
C26 0.045(3) 0.053(3) 0.105(4) 0.007(3) 0.016(3) 0.015(2)
C26' 0.060(4) 0.075(4) 0.105(4) 0.036(3) 0.009(3) 0.027(3)
O27' 0.085(3) 0.069(2) 0.106(3) 0.003(2) -0.005(2) 0.039(2)
C27' 0.065(3) 0.081(3) 0.064(3) 0.028(3) 0.014(3) 0.041(3)
O27 0.064(2) 0.081(3) 0.107(3) 0.039(2) 0.017(2) 0.031(2)
C28 0.056(3) 0.108(4) 0.074(4) 0.014(3) 0.004(3) 0.037(3)
C28' 0.059(3) 0.082(3) 0.070(3) 0.026(3) 0.025(3) 0.039(3)
C29 0.046(3) 0.063(3) 0.081(4) 0.000(3) -0.009(3) 0.020(2)
C29' 0.075(4) 0.096(4) 0.068(3) 0.002(3) 0.004(3) 0.045(3)
C31 0.162(7) 0.124(7) 0.227(11) 0.097(7) -0.007(7) -0.039(6)
C31' 0.074(4) 0.082(4) 0.066(3) 0.028(3) 0.022(3) 0.021(3)
C32 0.360(15) 0.095(6) 0.059(4) 0.023(4) -0.011(6) 0.036(7)
C32' 0.053(3) 0.111(5) 0.100(5) 0.034(4) 0.037(3) 0.029(3)
C33 0.342(14) 0.247(12) 0.251(11) 0.191(10) 0.193(12) 0.253(12)
C33' 0.111(5) 0.059(3) 0.089(4) 0.001(3) 0.023(4) -0.010(3)
C41 0.070(4) 0.285(12) 0.087(5) -0.072(6) -0.022(4) 0.053(5)
C41' 0.076(4) 0.051(3) 0.088(4) -0.013(3) 0.022(3) 0.023(3)
C42 0.189(8) 0.133(6) 0.062(4) -0.021(4) -0.004(5) 0.107(6)
C42' 0.091(4) 0.071(4) 0.060(3) 0.014(3) -0.010(3) -0.007(3)
C43' 0.062(3) 0.060(3) 0.058(3) 0.004(2) 0.007(3) 0.006(2)
C43 0.191(8) 0.137(6) 0.044(3) 0.015(4) 0.020(4) 0.062(6)
O44' 0.051(2) 0.083(3) 0.077(2) -0.015(2) -0.0110(18) 0.0096(19)
O44 0.079(2) 0.090(3) 0.099(3) 0.053(2) 0.058(2) 0.051(2)
C45 0.186(8) 0.215(9) 0.226(9) 0.161(8) 0.173(7) 0.159(7)
C45' 0.048(3) 0.183(8) 0.114(5) -0.052(5) 0.012(4) -0.006(4)
C46 0.124(6) 0.094(5) 0.214(9) 0.075(5) 0.127(6) 0.060(4)
C46' 0.078(5) 0.121(6) 0.166(7) 0.003(5) -0.023(5) 0.052(5)
O47' 0.100(4) 0.214(6) 0.096(4) -0.033(4) -0.034(3) 0.061(4)
O47 0.081(3) 0.065(2) 0.105(3) 0.027(2) 0.045(2) 0.013(2)
C48 0.185(8) 0.121(6) 0.285(11) 0.139(7) 0.166(8) 0.108(6)
C48' 0.103(6) 0.319(13) 0.117(6) -0.100(8) -0.003(5) 0.070(8)
C49 0.150(7) 0.129(6) 0.165(7) 0.096(5) 0.104(6) 0.104(5)
C49' 0.100(5) 0.112(6) 0.189(8) -0.071(5) -0.060(5) 0.071(5)
C121 0.034(2) 0.041(2) 0.067(3) 0.004(2) 0.001(2) 0.005(2)
C122 0.057(3) 0.080(4) 0.096(4) 0.032(3) 0.022(3) 0.020(3)
C123 0.070(4) 0.050(3) 0.109(5) 0.003(3) 0.008(3) 0.022(3)
C161 0.062(3) 0.060(3) 0.063(3) 0.024(2) 0.005(2) 0.027(2)
C162 0.080(4) 0.083(4) 0.086(4) 0.036(3) 0.026(3) 0.039(3)
C163 0.105(5) 0.065(3) 0.084(4) 0.024(3) 0.018(3) 0.045(3)
C521 0.033(2) 0.044(2) 0.053(3) 0.012(2) 0.0113(19) 0.0109(19)
C522 0.063(3) 0.059(3) 0.076(4) 0.028(3) 0.021(3) 0.027(3)
C523 0.050(3) 0.076(3) 0.060(3) 0.017(3) 0.022(2) 0.020(3)
C561 0.056(3) 0.064(3) 0.040(3) 0.015(2) 0.007(2) 0.017(2)
C562 0.089(4) 0.089(4) 0.071(4) 0.040(3) 0.023(3) 0.038(3)
C563 0.063(3) 0.105(5) 0.055(3) 0.023(3) 0.021(3) 0.029(3)
O61 0.209(13) 0.100(8) 0.129(10) 0.037(8) -0.009(9) 0.029(10)
C62 0.133(12) 0.135(15) 0.129(17) -0.028(15) 0.075(14) -0.080(11)
O61A 0.081(8) 0.165(14) 0.26(2) 0.041(13) 0.056(11) 0.066(10)
C62A 0.030(6) 0.070(8) 0.121(12) 0.030(8) -0.014(7) 0.027(6)
O51 0.143(6) 0.428(13) 0.227(8) 0.164(9) 0.051(5) 0.130(8)
C52 0.282(12) 0.289(13) 0.121(7) 0.113(8) 0.082(7) 0.161(11)
C53 0.465(16) 0.216(11) 0.131(7) -0.034(7) 0.027(9) 0.243(13)
O54 0.098(5) 0.422(14) 0.301(10) 0.172(9) 0.065(5) 0.076(7)
C55 0.167(9) 0.232(11) 0.164(8) 0.116(8) 0.040(7) 0.070(8)
C56 0.392(15) 0.258(12) 0.088(6) -0.003(7) 0.045(7) 0.218(12)

loop_
_atom_type_symbol
_atom_type_description
_atom_type_scat_dispersion_real
_atom_type_scat_dispersion_imag
_atom_type_scat_source
C C 0.0033 0.0016 'International Tables Vol C Tables 4.2.6.8 and 6.1.1.4'
H H 0.0000 0.0000 'International Tables Vol C Tables 4.2.6.8 and 6.1.1.4'
N N 0.0061 0.0033 'International Tables Vol C Tables 4.2.6.8 and 6.1.1.4'
Al Al 0.0645 0.0514 'International Tables Vol C Tables 4.2.6.8 and 6.1.1.4'
Li Li -0.0003 0.0001 'International Tables Vol C Tables 4.2.6.8 and 6.1.1.4'
Si Si 0.0817 0.0704 'International Tables Vol C Tables 4.2.6.8 and 6.1.1.4'
O O 0.0106 0.0060 'International Tables Vol C Tables 4.2.6.8 and 6.1.1.4'

loop_
_geom_angle_atom_site_label_1
_geom_angle_atom_site_label_2
_geom_angle_atom_site_label_3
_geom_angle
_geom_angle_site_symmetry_1
_geom_angle_site_symmetry_3
_geom_angle_publ_flag
N1 Al1 C5 115.03(16) . . ?
N1 Al1 C1 109.11(16) . . ?
C5 Al1 C1 109.29(18) . . ?
N1 Al1 C3 110.78(16) . . ?
C5 Al1 C3 108.90(18) . . ?
C1 Al1 C3 103.04(18) . . ?
N1 Al1 Li1 133.74(19) . . ?
C5 Al1 Li1 111.2(2) . . ?
C1 Al1 Li1 52.4(2) . . ?
C3 Al1 Li1 52.1(2) . . ?
N1 Si1 C19 109.6(2) . . ?
N1 Si1 C17 110.6(2) . . ?
C19 Si1 C17 109.1(3) . . ?
N1 Si1 C18 112.7(2) . . ?
C19 Si1 C18 106.8(3) . . ?
C17 Si1 C18 108.0(3) . . ?
C11 N1 Si1 118.6(2) . . ?
C11 N1 Al1 118.0(2) . . ?
Si1 N1 Al1 123.09(18) . . ?
O44 Li1 O24 106.8(4) . . ?
O44 Li1 C3 124.1(4) . . ?
O24 Li1 C3 108.4(4) . . ?
O44 Li1 C1 126.3(4) . . ?
O24 Li1 C1 105.6(4) . . ?
C3 Li1 C1 82.8(3) . . ?
O44 Li1 C4 102.0(4) . . ?
O24 Li1 C4 106.4(4) . . ?
C3 Li1 C4 26.26(16) . . ?
C1 Li1 C4 108.3(3) . . ?
O44 Li1 C2 105.3(4) . . ?
O24 Li1 C2 102.8(3) . . ?
C3 Li1 C2 107.5(3) . . ?
C1 Li1 C2 25.44(15) . . ?
C4 Li1 C2 131.7(3) . . ?
O44 Li1 Al1 147.6(4) . . ?
O24 Li1 Al1 105.6(3) . . ?
C3 Li1 Al1 42.04(16) . . ?
C1 Li1 Al1 41.83(16) . . ?
C4 Li1 Al1 68.27(19) . . ?
C2 Li1 Al1 67.24(19) . . ?
N1' Al1' C1' 110.00(16) . . ?
N1' Al1' C5' 115.91(17) . . ?
C1' Al1' C5' 106.72(18) . . ?
N1' Al1' C3' 110.45(17) . . ?
C1' Al1' C3' 111.26(19) . . ?
C5' Al1' C3' 102.25(18) . . ?
N1' Al1' Li1' 140.78(19) . . ?
C1' Al1' Li1' 109.2(2) . . ?
C5' Al1' Li1' 50.5(2) . . ?
C3' Al1' Li1' 53.7(2) . . ?
C11' N1' Si1' 120.2(2) . . ?
C11' N1' Al1' 114.8(2) . . ?
Si1' N1' Al1' 124.71(19) . . ?
N1' Si1' C19' 109.4(2) . . ?
N1' Si1' C17' 110.7(2) . . ?
C19' Si1' C17' 111.1(3) . . ?
N1' Si1' C18' 114.3(2) . . ?
C19' Si1' C18' 105.0(3) . . ?
C17' Si1' C18' 106.2(3) . . ?
O44' Li1' O24' 108.5(4) . . ?
O44' Li1' C5' 126.2(4) . . ?
O24' Li1' C5' 111.7(4) . . ?
O44' Li1' C3' 118.4(4) . . ?
O24' Li1' C3' 105.0(4) . . ?
C5' Li1' C3' 83.5(3) . . ?
O44' Li1' C6' 106.8(4) . . ?
O24' Li1' C6' 107.3(4) . . ?
C5' Li1' C6' 27.21(16) . . ?
C3' Li1' C6' 110.3(3) . . ?
O44' Li1' Al1' 144.1(4) . . ?
O24' Li1' Al1' 106.4(3) . . ?
C5' Li1' Al1' 42.55(17) . . ?
C3' Li1' Al1' 42.37(16) . . ?
C6' Li1' Al1' 69.7(2) . . ?
C22 Si2 C4 108.6(2) . . ?
C22 Si2 C21 108.7(3) . . ?
C4 Si2 C21 106.7(2) . . ?
C22 Si2 C23 112.1(3) . . ?
C4 Si2 C23 109.8(2) . . ?
C21 Si2 C23 110.7(3) . . ?
C21' Si2' C22' 110.2(6) . . ?
C21' Si2' C4' 110.7(3) . . ?
C22' Si2' C4' 108.6(3) . . ?
C21' Si2' C23' 112.4(7) . . ?
C22' Si2' C23' 109.2(5) . . ?
C4' Si2' C23' 105.6(4) . . ?
C4 C3 Al1 176.6(4) . . ?
C4 C3 Li1 95.6(4) . . ?
Al1 C3 Li1 85.8(2) . . ?
C32 Si3 C33 114.3(6) . . ?
C32 Si3 C6 109.9(3) . . ?
C33 Si3 C6 110.4(3) . . ?
C32 Si3 C31 106.4(6) . . ?
C33 Si3 C31 106.9(6) . . ?
C6 Si3 C31 108.7(4) . . ?
C2' C1' Al1' 175.6(4) . . ?
C6' Si3' C31' 106.2(2) . . ?
C6' Si3' C32' 110.7(2) . . ?
C31' Si3' C32' 110.4(3) . . ?
C6' Si3' C33' 107.8(2) . . ?
C31' Si3' C33' 110.6(3) . . ?
C32' Si3' C33' 111.1(3) . . ?
C4' C3' Al1' 170.1(4) . . ?
C4' C3' Li1' 105.9(4) . . ?
Al1' C3' Li1' 83.9(2) . . ?
C1 C2 Si4 169.4(4) . . ?
C1 C2 Li1 56.4(3) . . ?
Si4 C2 Li1 133.7(3) . . ?
C2 C1 Al1 175.0(4) . . ?
C2 C1 Li1 98.2(4) . . ?
Al1 C1 Li1 85.7(2) . . ?
C1' C2' Si4' 175.4(4) . . ?
C3 C4 Si2 169.1(4) . . ?
C3 C4 Li1 58.1(3) . . ?
Si2 C4 Li1 131.7(3) . . ?
C42 Si4 C41 112.0(5) . . ?
C42 Si4 C2 110.3(3) . . ?
C41 Si4 C2 106.1(3) . . ?
C42 Si4 C43 108.2(4) . . ?
C41 Si4 C43 111.1(5) . . ?
C2 Si4 C43 109.0(3) . . ?
C27' O24' C28' 109.5(4) . . ?
C27' O24' Li1' 119.9(4) . . ?
C28' O24' Li1' 129.6(4) . . ?
C2' Si4' C42' 107.2(2) . . ?
C2' Si4' C41' 108.3(2) . . ?
C42' Si4' C41' 111.8(3) . . ?
C2' Si4' C43' 109.0(2) . . ?
C42' Si4' C43' 109.5(3) . . ?
C41' Si4' C43' 110.9(3) . . ?
C3' C4' Si2' 168.1(4) . . ?
C6 C5 Al1 177.3(4) . . ?
C6' C5' Al1' 176.5(4) . . ?
C6' C5' Li1' 94.3(4) . . ?
Al1' C5' Li1' 86.9(3) . . ?
C5' C6' Si3' 170.0(4) . . ?
C5' C6' Li1' 58.5(3) . . ?
Si3' C6' Li1' 131.2(3) . . ?
C5 C6 Si3 178.0(4) . . ?
C16 C11 C12 119.8(4) . . ?
C16 C11 N1 120.2(4) . . ?
C12 C11 N1 120.0(4) . . ?
C16' C11' C12' 119.0(4) . . ?
C16' C11' N1' 119.8(4) . . ?
C12' C11' N1' 121.1(4) . . ?
C13 C12 C11 118.7(4) . . ?
C13 C12 C121 119.0(4) . . ?
C11 C12 C121 122.3(4) . . ?
C13' C12' C11' 119.1(4) . . ?
C13' C12' C521 119.1(4) . . ?
C11' C12' C521 121.7(4) . . ?
C14 C13 C12 121.5(5) . . ?
C14' C13' C12' 121.4(4) . . ?
C15 C14 C13 120.0(5) . . ?
C15' C14' C13' 119.2(4) . . ?
C14 C15 C16 121.3(5) . . ?
C14' C15' C16' 121.9(4) . . ?
C15 C16 C11 118.6(4) . . ?
C15 C16 C161 119.2(4) . . ?
C11 C16 C161 122.2(4) . . ?
C15' C16' C11' 119.4(4) . . ?
C15' C16' C561 118.8(4) . . ?
C11' C16' C561 121.7(4) . . ?
C25 O24 C29 110.0(4) . . ?
C25 O24 Li1 122.1(4) . . ?
C29 O24 Li1 126.8(4) . . ?
O24 C25 C26 109.7(4) . . ?
O27 C26 C25 110.9(4) . . ?
O27' C26' C27' 110.0(5) . . ?
C26' O27' C29' 109.4(4) . . ?
O24' C27' C26' 111.0(4) . . ?
C28 O27 C26 109.2(4) . . ?
O27 C28 C29 111.0(5) . . ?
O24' C28' C29' 110.4(4) . . ?
O24 C29 C28 110.2(4) . . ?
O27' C29' C28' 111.6(5) . . ?
C49' O44' C45' 108.4(5) . . ?
C49' O44' Li1' 127.7(5) . . ?
C45' O44' Li1' 123.9(5) . . ?
C49 O44 C45 112.0(5) . . ?
C49 O44 Li1 121.8(4) . . ?
C45 O44 Li1 124.8(4) . . ?
C46 C45 O44 121.4(7) . . ?
O44' C45' C46' 112.5(6) . . ?
C45 C46 O47 122.8(6) . . ?
O47' C46' C45' 113.1(7) . . ?
C46' O47' C48' 109.9(7) . . ?
C48 O47 C46 111.3(4) . . ?
C49 C48 O47 126.6(7) . . ?
O47' C48' C49' 114.4(8) . . ?
C48 C49 O44 118.9(6) . . ?
O44' C49' C48' 111.9(7) . . ?
C12 C121 C123 110.7(4) . . ?
C12 C121 C122 112.5(4) . . ?
C123 C121 C122 110.9(4) . . ?
C16 C161 C163 112.0(4) . . ?
C16 C161 C162 111.8(4) . . ?
C163 C161 C162 109.9(4) . . ?
C12' C521 C523 110.7(4) . . ?
C12' C521 C522 111.8(4) . . ?
C523 C521 C522 109.8(4) . . ?
C562 C561 C16' 113.1(4) . . ?
C562 C561 C563 110.9(4) . . ?
C16' C561 C563 110.4(4) . . ?
C62A O61 C63 109.5(13) . . ?
C62 C63 O61 106.8(14) . . ?
C63 C62 O61A 113.7(17) . . ?
C63A O61A C62 107.6(13) . . ?
O61A C63A C62A 107.1(11) . . ?
C63A C62A O61 113.8(11) . . ?
C52 O51 C56 95.2(9) . . ?
C53 C52 O51 94.2(11) . . ?
C52 C53 O54 99.0(11) . . ?
C55 O54 C53 93.4(10) . . ?
O54 C55 C56 90.8(9) . . ?
C55 C56 O51 95.1(9) . . ?

loop_
_geom_bond_atom_site_label_1
_geom_bond_atom_site_label_2
_geom_bond_distance
_geom_bond_site_symmetry_2
_geom_bond_publ_flag
Al1 N1 1.837(3) . ?
Al1 C5 1.947(4) . ?
Al1 C1 1.972(5) . ?
Al1 C3 1.979(4) . ?
Al1 Li1 2.948(7) . ?
Si1 N1 1.717(3) . ?
Si1 C19 1.849(5) . ?
Si1 C17 1.859(5) . ?
Si1 C18 1.865(5) . ?
N1 C11 1.435(5) . ?
Li1 O44 1.900(8) . ?
Li1 O24 1.902(8) . ?
Li1 C3 2.333(9) . ?
Li1 C1 2.343(9) . ?
Li1 C4 2.734(9) . ?
Li1 C2 2.786(9) . ?
Al1' N1' 1.834(3) . ?
Al1' C1' 1.946(5) . ?
Al1' C5' 1.977(4) . ?
Al1' C3' 1.979(5) . ?
Al1' Li1' 2.920(7) . ?
N1' C11' 1.439(5) . ?
N1' Si1' 1.715(3) . ?
Si1' C19' 1.846(6) . ?
Si1' C17' 1.857(5) . ?
Si1' C18' 1.859(6) . ?
Li1' O44' 1.900(8) . ?
Li1' O24' 1.908(8) . ?
Li1' C5' 2.257(9) . ?
Li1' C3' 2.367(9) . ?
Li1' C6' 2.639(9) . ?
Si2 C22 1.845(6) . ?
Si2 C4 1.846(5) . ?
Si2 C21 1.849(5) . ?
Si2 C23 1.853(6) . ?
Si2' C21' 1.817(9) . ?
Si2' C22' 1.816(8) . ?
Si2' C4' 1.838(5) . ?
Si2' C23' 1.847(9) . ?
C3 C4 1.215(6) . ?
Si3 C32 1.795(8) . ?
Si3 C33 1.805(8) . ?
Si3 C6 1.830(5) . ?
Si3 C31 1.855(9) . ?
C1' C2' 1.204(6) . ?
Si3' C6' 1.840(5) . ?
Si3' C31' 1.844(6) . ?
Si3' C32' 1.847(6) . ?
Si3' C33' 1.856(6) . ?
C3' C4' 1.203(6) . ?
C2 C1 1.209(6) . ?
C2 Si4 1.833(5) . ?
C2' Si4' 1.820(5) . ?
Si4 C42 1.825(7) . ?
Si4 C41 1.832(7) . ?
Si4 C43 1.852(7) . ?
O24' C27' 1.431(6) . ?
O24' C28' 1.444(6) . ?
Si4' C42' 1.852(6) . ?
Si4' C41' 1.855(5) . ?
Si4' C43' 1.860(5) . ?
C5 C6 1.205(6) . ?
C5' C6' 1.210(6) . ?
C11 C16 1.404(6) . ?
C11 C12 1.406(6) . ?
C11' C16' 1.403(6) . ?
C11' C12' 1.405(6) . ?
C12 C13 1.394(6) . ?
C12 C121 1.513(6) . ?
C12' C13' 1.392(6) . ?
C12' C521 1.520(6) . ?
C13 C14 1.365(7) . ?
C13' C14' 1.369(7) . ?
C14 C15 1.360(7) . ?
C14' C15' 1.368(7) . ?
C15 C16 1.403(7) . ?
C15' C16' 1.379(6) . ?
C16 C161 1.513(7) . ?
C16' C561 1.525(6) . ?
O24 C25 1.429(6) . ?
O24 C29 1.432(6) . ?
C25 C26 1.489(7) . ?
C26 O27 1.415(7) . ?
C26' O27' 1.411(7) . ?
C26' C27' 1.466(8) . ?
O27' C29' 1.416(7) . ?
O27 C28 1.415(7) . ?
C28 C29 1.492(8) . ?
C28' C29' 1.481(8) . ?
O44' C49' 1.387(8) . ?
O44' C45' 1.415(8) . ?
O44 C49 1.423(7) . ?
O44 C45 1.441(7) . ?
C45 C46 1.232(9) . ?
C45' C46' 1.415(11) . ?
C46 O47 1.387(7) . ?
C46' O47' 1.336(9) . ?
O47' C48' 1.358(10) . ?
O47 C48 1.371(8) . ?
C48 C49 1.241(9) . ?
C48' C49' 1.429(12) . ?
C121 C123 1.524(7) . ?
C121 C122 1.525(7) . ?
C161 C163 1.525(7) . ?
C161 C162 1.528(7) . ?
C521 C523 1.528(6) . ?
C521 C522 1.530(6) . ?
C561 C562 1.519(7) . ?
C561 C563 1.529(7) . ?
O61 C62A 1.548(16) . ?
O61 C63 1.423(17) . ?
C63 C62 1.202(19) . ?
C62 O61A 1.483(19) . ?
O61A C63A 1.426(15) . ?
C63A C62A 1.461(13) . ?
O51 C52 1.457(12) . ?
O51 C56 1.556(13) . ?
C52 C53 1.296(13) . ?
C53 O54 1.486(15) . ?
O54 C55 1.399(11) . ?
C55 C56 1.518(13) . ?
